data_7056278
loop_
_publ_author_name
'Saha, Sandeepta'
'Choudhury, Chirantan Roy'
'Gomez Garcia, Carlos J.'
'Benmansour, Samia'
'Garribba, Eugenio'
'Frontera, Antonio'
'Rizzoli, Corrado'
'Mitra, Samiran'

_publ_section_title
;
 Trigonal prismatic anionic iron (III) complex of a radical
 o-imino-benzo-semiquinonate derivative: Structural and spectral analysis
;
_journal_name_full 'New J. Chem.'
_journal_paper_doi 10.1039/C7NJ01212H
_journal_year 2017
_chemical_formula_sum 'C48 H61 Cl2 Fe N3 O6'
_chemical_formula_weight 902.750
_space_group_IT_number 14
_symmetry_Int_Tables_number 14
_symmetry_space_group_name_Hall '-P 2ybc'
_symmetry_space_group_name_H-M 'P 1 21/c 1'
_audit_creation_date 2015-03-19
_audit_creation_method 'ModiCIF v2.00'
_audit_update_record
;
2015-03-23 deposited with the CCDC.
2017-06-02 downloaded from the CCDC.
;
_cell_angle_alpha 90.000
_cell_angle_beta 110.746(3)
_cell_angle_gamma 90.000
_cell_formula_units_Z 4
_cell_length_a 17.998(4)
_cell_length_b 13.587(3)
_cell_length_c 22.207(5)
_cell_volume 5078(2)
_refine_ls_R_factor_all 0.133
_cod_data_source_file c7nj01212h2.cif
_cod_data_source_block JU586
_cod_original_cell_volume 5078.4(20)
_cod_original_sg_symbol_Hall -P_2ybc
_cod_database_code 7056278

loop_
_symmetry_equiv_pos_site_id
_symmetry_equiv_pos_as_xyz
1 x,y,z
2 -x,1/2+y,1/2-z
3 -x,-y,-z
4 x,1/2-y,1/2+z

loop_
_atom_site_aniso_label
_atom_site_aniso_U_11
_atom_site_aniso_U_22
_atom_site_aniso_U_33
_atom_site_aniso_U_12
_atom_site_aniso_U_13
_atom_site_aniso_U_23
Fe1 0.0509(4) 0.0326(3) 0.0541(4) 0.0049(3) 0.0212(3) -0.0020(3)
Cl1 0.097(1) 0.1073(11) 0.1125(11) -0.0359(8) 0.0624(9) -0.0034(9)
Cl2 0.1397(15) 0.1155(14) 0.255(2) 0.0089(11) 0.1415(17) 0.0586(15)
N1 0.055(2) 0.0342(17) 0.052(2) 0.0039(15) 0.0263(17) 0.0018(15)
N2 0.056(2) 0.0382(18) 0.081(3) 0.0048(16) 0.0408(19) -0.0040(17)
O1 0.0600(18) 0.0583(18) 0.0546(18) -0.0010(15) 0.0155(14) 0.0091(14)
O2 0.085(2) 0.108(3) 0.057(2) -0.007(2) 0.0174(18) 0.023(2)
O3 0.0620(17) 0.0383(15) 0.0625(18) -0.0035(13) 0.0287(14) -0.0081(14)
O4 0.0541(18) 0.0531(18) 0.069(2) -0.0039(14) 0.0181(15) 0.0046(14)
O5 0.057(2) 0.110(3) 0.112(3) -0.019(2) 0.008(2) 0.008(2)
O6 0.0581(17) 0.0304(15) 0.0743(19) 0.0056(12) 0.0323(14) -0.0020(13)
C1 0.061(3) 0.033(2) 0.052(3) 0.0058(19) 0.026(2) 0.0018(18)
C2 0.056(3) 0.029(2) 0.054(3) 0.0046(18) 0.023(2) -0.0012(18)
C3 0.069(3) 0.040(2) 0.057(3) -0.003(2) 0.029(2) -0.005(2)
C4 0.063(3) 0.042(2) 0.078(4) -0.008(2) 0.024(3) -0.004(2)
C5 0.075(3) 0.040(2) 0.067(3) -0.008(2) 0.036(3) -0.001(2)
C6 0.085(3) 0.038(2) 0.060(3) 0.000(2) 0.037(3) 0.002(2)
C7 0.063(3) 0.057(3) 0.051(3) 0.009(2) 0.024(2) 0.007(2)
C8 0.054(2) 0.037(2) 0.045(2) 0.0038(18) 0.020(2) -0.0022(19)
C9 0.047(2) 0.042(2) 0.049(3) 0.0049(19) 0.0171(19) -0.002(2)
C10 0.044(2) 0.049(2) 0.047(2) 0.0025(18) 0.0193(19) -0.0036(19)
C11 0.056(3) 0.057(3) 0.049(3) 0.008(2) 0.022(2) -0.006(2)
C12 0.058(3) 0.039(2) 0.052(3) 0.0043(19) 0.020(2) -0.005(2)
C13 0.064(3) 0.034(2) 0.056(3) 0.0053(19) 0.026(2) 0.0009(19)
C14 0.060(3) 0.060(3) 0.057(3) -0.012(2) 0.031(2) -0.010(2)
C15 0.090(4) 0.069(3) 0.079(3) -0.007(3) 0.035(3) 0.017(3)
C16 0.068(3) 0.100(4) 0.085(4) -0.026(3) 0.036(3) -0.025(3)
C17 0.101(4) 0.105(4) 0.081(4) -0.036(3) 0.056(3) -0.019(3)
C18 0.077(3) 0.047(3) 0.070(3) 0.002(2) 0.035(3) -0.011(2)
C19 0.131(5) 0.062(3) 0.193(7) 0.013(3) 0.104(5) -0.018(4)
C20 0.155(6) 0.084(4) 0.072(4) -0.022(4) 0.026(4) -0.025(3)
C21 0.106(4) 0.038(2) 0.096(4) 0.002(2) 0.044(3) -0.008(2)
C22 0.059(3) 0.041(2) 0.076(3) -0.002(2) 0.034(2) -0.011(2)
C23 0.066(3) 0.031(2) 0.084(3) 0.005(2) 0.041(3) -0.004(2)
C24 0.085(4) 0.049(3) 0.120(4) 0.024(3) 0.062(3) 0.023(3)
C25 0.111(5) 0.059(3) 0.147(5) 0.020(3) 0.089(4) 0.036(3)
C26 0.092(4) 0.057(3) 0.152(5) 0.002(3) 0.084(4) 0.010(3)
C27 0.069(3) 0.048(3) 0.116(4) -0.007(2) 0.051(3) -0.011(3)
C28 0.060(3) 0.064(3) 0.062(3) 0.000(3) 0.022(3) -0.012(3)
C29 0.052(2) 0.041(2) 0.056(3) 0.0048(19) 0.024(2) -0.0014(19)
C30 0.050(2) 0.040(2) 0.050(2) 0.0050(19) 0.0185(19) -0.0002(19)
C31 0.048(2) 0.047(2) 0.048(2) 0.0097(19) 0.0183(19) 0.0026(19)
C32 0.054(3) 0.040(2) 0.062(3) 0.0122(19) 0.027(2) -0.003(2)
C33 0.063(3) 0.039(2) 0.057(3) 0.006(2) 0.023(2) 0.000(2)
C34 0.066(3) 0.035(2) 0.086(3) 0.001(2) 0.040(3) -0.006(2)
C35 0.052(3) 0.051(3) 0.059(3) 0.009(2) 0.025(2) 0.005(2)
C36 0.083(3) 0.066(3) 0.074(3) 0.019(3) 0.040(3) 0.019(3)
C37 0.059(3) 0.060(3) 0.080(3) -0.005(2) 0.023(2) -0.004(3)
C38 0.061(3) 0.066(3) 0.095(4) 0.012(2) 0.044(3) 0.013(3)
C39 0.081(3) 0.042(3) 0.080(3) 0.009(2) 0.037(3) -0.007(2)
C40 0.178(7) 0.051(4) 0.147(6) 0.047(4) 0.001(5) -0.001(4)
C41 0.187(7) 0.062(3) 0.119(5) -0.007(4) 0.077(5) -0.033(3)
C42 0.170(7) 0.044(3) 0.273(9) -0.009(4) 0.152(7) -0.030(4)
N3 0.108(4) 0.106(4) 0.106(4) 0.025(3) 0.020(3) 0.025(4)
C43A 0.102(10) 0.127(12) 0.141(15) 0.053(8) 0.007(11) 0.024(10)
C44A 0.174(15) 0.240(19) 0.155(14) 0.100(14) -0.005(11) -0.048(14)
C45A 0.114(10) 0.134(13) 0.165(13) 0.009(9) 0.026(10) 0.062(11)
C46A 0.086(9) 0.266(19) 0.25(2) 0.018(10) 0.042(12) 0.161(19)
C47A 0.086(8) 0.167(12) 0.092(9) 0.007(8) 0.014(6) 0.041(8)
C48A 0.194(19) 0.202(16) 0.138(15) -0.058(16) 0.024(14) -0.034(11)
C43B 0.094(14) 0.122(15) 0.125(19) 0.029(12) 0.039(15) 0.073(14)
C44B 0.13(2) 0.14(2) 0.17(3) 0.083(18) 0.033(19) -0.03(2)
C45B 0.131(19) 0.102(18) 0.21(2) 0.001(15) 0.000(18) 0.035(19)
C46B 0.17(2) 0.17(2) 0.21(3) 0.05(2) 0.09(2) 0.09(3)
C47B 0.153(19) 0.18(2) 0.107(16) 0.030(17) 0.021(16) 0.015(16)
C48B 0.110(19) 0.24(3) 0.036(11) -0.048(19) 0.020(13) -0.035(16)

loop_
_atom_site_label
_atom_site_type_symbol
_atom_site_fract_x
_atom_site_fract_y
_atom_site_fract_z
_atom_site_occupancy
_atom_site_symmetry_multiplicity
_atom_site_Wyckoff_symbol
_atom_site_calc_flag
_atom_site_thermal_displace_type
_atom_site_U_iso_or_equiv
Fe1 Fe 0.2482(0) 0.4744(0) 0.1041(0) 1.000 4 e d Uani 0.04515(19)
Cl1 Cl -0.0559(1) 0.1997(1) 0.1532(1) 1.000 4 e d Uani 0.0988(5)
Cl2 Cl 0.4755(1) 0.8113(1) -0.0083(1) 1.000 4 e d Uani 0.1509(9)
N1 N 0.1944(2) 0.3461(2) 0.0629(2) 1.000 4 e d Uani 0.0450(8)
N2 N 0.2452(2) 0.6242(2) 0.0906(2) 1.000 4 e d Uani 0.0537(9)
O1 O 0.2711(2) 0.3947(2) 0.1853(1) 1.000 4 e d Uani 0.0589(7)
O2 O 0.2488(2) 0.2939(3) 0.2545(2) 1.000 4 e d Uani 0.0854(10)
O3 O 0.2758(2) 0.4623(2) 0.0243(1) 1.000 4 e d Uani 0.0525(7)
O4 O 0.3672(2) 0.5003(2) 0.1511(1) 1.000 4 e d Uani 0.0598(8)
O5 O 0.4833(2) 0.5753(3) 0.1801(2) 1.000 4 e d Uani 0.0992(12)
O6 O 0.1460(2) 0.5155(2) 0.1138(1) 1.000 4 e d Uani 0.0519(7)
C1 C 0.1521(2) 0.2970(3) 0.1503(2) 1.000 4 e d Uani 0.047(1)
C2 C 0.1383(2) 0.2997(3) 0.0845(2) 1.000 4 e d Uani 0.0453(10)
C3 C 0.0666(2) 0.2663(3) 0.0412(2) 1.000 4 e d Uani 0.0533(11)
H3 H 0.0586 0.2646 -0.0025 1.000 4 e calc Uiso 0.06400
C4 C 0.0066(3) 0.2355(3) 0.0622(2) 1.000 4 e d Uani 0.0615(12)
H4 H -0.0422 0.2155 0.0328 1.000 4 e calc Uiso 0.07400
C5 C 0.0202(3) 0.2347(3) 0.1274(2) 1.000 4 e d Uani 0.0577(11)
C6 C 0.0920(3) 0.2618(3) 0.1708(2) 1.000 4 e d Uani 0.0582(11)
H6 H 0.1012 0.2568 0.2146 1.000 4 e calc Uiso 0.07000
C7 C 0.2285(3) 0.3297(3) 0.2005(2) 1.000 4 e d Uani 0.0557(11)
C8 C 0.2155(2) 0.3102(3) 0.0152(2) 1.000 4 e d Uani 0.0448(9)
C9 C 0.2591(2) 0.3810(3) -0.0077(2) 1.000 4 e d Uani 0.0457(9)
C10 C 0.2792(2) 0.3589(3) -0.0624(2) 1.000 4 e d Uani 0.0457(10)
C11 C 0.2646(2) 0.2642(3) -0.0853(2) 1.000 4 e d Uani 0.0530(11)
H11 H 0.2775 0.2479 -0.1211 1.000 4 e calc Uiso 0.06400
C12 C 0.2311(2) 0.1890(3) -0.0579(2) 1.000 4 e d Uani 0.0496(10)
C13 C 0.2051(2) 0.2129(3) -0.0096(2) 1.000 4 e d Uani 0.0501(10)
H13 H 0.1805 0.1657 0.0073 1.000 4 e calc Uiso 0.06000
C14 C 0.3183(2) 0.4367(3) -0.0910(2) 1.000 4 e d Uani 0.0563(11)
C15 C 0.2667(3) 0.5287(3) -0.1084(2) 1.000 4 e d Uani 0.0782(14)
H15A H 0.2615 0.5560 -0.0702 1.000 4 e calc Uiso 0.11700
H15B H 0.2151 0.5118 -0.1385 1.000 4 e calc Uiso 0.11700
H15C H 0.2910 0.5764 -0.1275 1.000 4 e calc Uiso 0.11700
C16 C 0.3999(3) 0.4638(4) -0.0411(2) 1.000 4 e d Uani 0.0818(15)
H16A H 0.4320 0.4056 -0.0287 1.000 4 e calc Uiso 0.12300
H16B H 0.3929 0.4921 -0.0038 1.000 4 e calc Uiso 0.12300
H16C H 0.4257 0.5105 -0.0595 1.000 4 e calc Uiso 0.12300
C17 C 0.3304(3) 0.3995(4) -0.1516(2) 1.000 4 e d Uani 0.0897(17)
H17A H 0.2802 0.3801 -0.1827 1.000 4 e calc Uiso 0.13500
H17B H 0.3657 0.3440 -0.1410 1.000 4 e calc Uiso 0.13500
H17C H 0.3530 0.4509 -0.1693 1.000 4 e calc Uiso 0.13500
C18 C 0.2254(3) 0.0854(3) -0.0849(2) 1.000 4 e d Uani 0.0621(12)
C19 C 0.3064(4) 0.0542(4) -0.0873(3) 1.000 4 e d Uani 0.116(2)
H19A H 0.3449 0.0520 -0.0444 1.000 4 e calc Uiso 0.17400
H19B H 0.3231 0.1010 -0.1124 1.000 4 e calc Uiso 0.17400
H19C H 0.3019 -0.0097 -0.1067 1.000 4 e calc Uiso 0.17400
C20 C 0.1629(4) 0.0846(4) -0.1531(2) 1.000 4 e d Uani 0.108(2)
H20A H 0.1791 0.1285 -0.1800 1.000 4 e calc Uiso 0.16200
H20B H 0.1127 0.1057 -0.1515 1.000 4 e calc Uiso 0.16200
H20C H 0.1579 0.0191 -0.1703 1.000 4 e calc Uiso 0.16200
C21 C 0.2004(3) 0.0106(3) -0.0440(2) 1.000 4 e d Uani 0.0776(14)
H21A H 0.1495 0.0288 -0.0426 1.000 4 e calc Uiso 0.11600
H21B H 0.2390 0.0098 -0.0011 1.000 4 e calc Uiso 0.11600
H21C H 0.1970 -0.0537 -0.0628 1.000 4 e calc Uiso 0.11600
C22 C 0.3800(3) 0.6450(3) 0.0931(2) 1.000 4 e d Uani 0.0559(11)
C23 C 0.3005(3) 0.6717(3) 0.0681(2) 1.000 4 e d Uani 0.0569(11)
C24 C 0.2755(3) 0.7399(3) 0.0184(3) 1.000 4 e d Uani 0.0779(15)
H24 H 0.2222 0.7576 0.0011 1.000 4 e calc Uiso 0.09300
C25 C 0.3290(3) 0.7816(4) -0.0056(3) 1.000 4 e d Uani 0.0941(18)
H25 H 0.3115 0.8259 -0.0397 1.000 4 e calc Uiso 0.11300
C26 C 0.4076(3) 0.7581(4) 0.0205(3) 1.000 4 e d Uani 0.0895(17)
C27 C 0.4337(3) 0.6895(3) 0.0696(3) 1.000 4 e d Uani 0.0729(14)
H27 H 0.4873 0.6731 0.0869 1.000 4 e calc Uiso 0.08700
C28 C 0.4126(3) 0.5693(3) 0.1453(2) 1.000 4 e d Uani 0.0617(12)
C29 C 0.1889(2) 0.6738(3) 0.1042(2) 1.000 4 e d Uani 0.0484(10)
C30 C 0.1325(2) 0.6077(3) 0.1161(2) 1.000 4 e d Uani 0.0461(10)
C31 C 0.0672(2) 0.6485(3) 0.1303(2) 1.000 4 e d Uani 0.0469(10)
C32 C 0.0662(2) 0.7487(3) 0.1362(2) 1.000 4 e d Uani 0.0504(10)
H32 H 0.0244 0.7762 0.1458 1.000 4 e calc Uiso 0.06000
C33 C 0.1243(2) 0.8143(3) 0.1287(2) 1.000 4 e d Uani 0.0525(10)
C34 C 0.1834(2) 0.7765(3) 0.1118(2) 1.000 4 e d Uani 0.0588(12)
H34 H 0.2207 0.8182 0.1051 1.000 4 e calc Uiso 0.07100
C35 C 0.0051(2) 0.5804(3) 0.1407(2) 1.000 4 e d Uani 0.0527(11)
C36 C 0.0459(3) 0.5167(3) 0.2006(2) 1.000 4 e d Uani 0.0706(13)
H36A H 0.0673 0.5584 0.2376 1.000 4 e calc Uiso 0.10600
H36B H 0.0882 0.4797 0.1945 1.000 4 e calc Uiso 0.10600
H36C H 0.0079 0.4724 0.2070 1.000 4 e calc Uiso 0.10600
C37 C -0.0328(2) 0.5143(3) 0.0818(2) 1.000 4 e d Uani 0.0668(12)
H37A H 0.0075 0.4746 0.0748 1.000 4 e calc Uiso 0.10000
H37B H -0.0580 0.5545 0.0446 1.000 4 e calc Uiso 0.10000
H37C H -0.0717 0.4724 0.0892 1.000 4 e calc Uiso 0.10000
C38 C -0.0603(2) 0.6391(3) 0.1535(2) 1.000 4 e d Uani 0.0698(13)
H38A H -0.0854 0.6821 0.1178 1.000 4 e calc Uiso 0.10500
H38B H -0.0374 0.6773 0.1920 1.000 4 e calc Uiso 0.10500
H38C H -0.0990 0.5946 0.1587 1.000 4 e calc Uiso 0.10500
C39 C 0.1163(3) 0.9248(3) 0.1399(2) 1.000 4 e d Uani 0.0655(13)
C40 C 0.0414(4) 0.9608(4) 0.0873(3) 1.000 4 e d Uani 0.141(3)
H40A H 0.0301 1.0269 0.0967 1.000 4 e calc Uiso 0.21100
H40B H -0.0023 0.9188 0.0853 1.000 4 e calc Uiso 0.21100
H40C H 0.0490 0.9596 0.0467 1.000 4 e calc Uiso 0.21100
C41 C 0.1087(4) 0.9415(4) 0.2043(3) 1.000 4 e d Uani 0.116(2)
H41A H 0.0640 0.9052 0.2066 1.000 4 e calc Uiso 0.17400
H41B H 0.1010 1.0103 0.2098 1.000 4 e calc Uiso 0.17400
H41C H 0.1562 0.9195 0.2378 1.000 4 e calc Uiso 0.17400
C42 C 0.1866(4) 0.9836(4) 0.1380(4) 1.000 4 e d Uani 0.142(3)
H42A H 0.2346 0.9569 0.1685 1.000 4 e calc Uiso 0.21400
H42B H 0.1810 1.0510 0.1487 1.000 4 e calc Uiso 0.21400
H42C H 0.1891 0.9804 0.0956 1.000 4 e calc Uiso 0.21400
N3 N 0.4574(3) 0.3471(4) 0.2292(3) 1.000 4 e d Uani 0.1113(17)
C43A C 0.4208(10) 0.2508(9) 0.2017(7) 0.669(14) 4 e d Uani 0.133(6)
H43A H 0.3687 0.2459 0.2053 0.669(14) 4 e calc Uiso 0.16000
H43B H 0.4533 0.1978 0.2268 0.669(14) 4 e calc Uiso 0.16000
C44A C 0.4121(10) 0.2376(15) 0.1309(7) 0.669(14) 4 e d Uani 0.207(10)
H44A H 0.3881 0.1749 0.1158 0.669(14) 4 e calc Uiso 0.31100
H44B H 0.4635 0.2405 0.1272 0.669(14) 4 e calc Uiso 0.31100
H44C H 0.3791 0.2891 0.1056 0.669(14) 4 e calc Uiso 0.31100
C45A C 0.5365(6) 0.3666(14) 0.2238(8) 0.669(14) 4 e d Uani 0.144(6)
H45A H 0.5547 0.4318 0.2403 0.669(14) 4 e calc Uiso 0.17300
H45B H 0.5316 0.3646 0.1789 0.669(14) 4 e calc Uiso 0.17300
C46A C 0.597(1) 0.2902(18) 0.2616(11) 0.669(14) 4 e d Uani 0.204(11)
H46A H 0.6479 0.3049 0.2588 0.669(14) 4 e calc Uiso 0.30600
H46B H 0.5802 0.2260 0.2439 0.669(14) 4 e calc Uiso 0.30600
H46C H 0.6012 0.2914 0.3059 0.669(14) 4 e calc Uiso 0.30600
C47A C 0.4542(7) 0.3553(10) 0.2956(4) 0.669(14) 4 e d Uani 0.120(5)
H47A H 0.4869 0.3039 0.3225 0.669(14) 4 e calc Uiso 0.14400
H47B H 0.3999 0.3447 0.2933 0.669(14) 4 e calc Uiso 0.14400
C48A C 0.4828(12) 0.4554(14) 0.3272(10) 0.669(14) 4 e d Uani 0.188(9)
H48A H 0.4779 0.4573 0.3688 0.669(14) 4 e calc Uiso 0.28100
H48B H 0.4511 0.5067 0.3006 0.669(14) 4 e calc Uiso 0.28100
H48C H 0.5374 0.4648 0.3318 0.669(14) 4 e calc Uiso 0.28100
C43B C 0.423(2) 0.2498(15) 0.2358(12) 0.331(14) 4 e d Uani 0.113(8)
H43C H 0.3848 0.2573 0.2571 0.331(14) 4 e calc Uiso 0.13600
H43D H 0.4647 0.2055 0.2611 0.331(14) 4 e calc Uiso 0.13600
C44B C 0.3824(17) 0.209(3) 0.1673(14) 0.331(14) 4 e d Uani 0.152(13)
H44D H 0.3585 0.1463 0.1696 0.331(14) 4 e calc Uiso 0.22800
H44E H 0.4211 0.2002 0.1471 0.331(14) 4 e calc Uiso 0.22800
H44F H 0.3421 0.2538 0.1425 0.331(14) 4 e calc Uiso 0.22800
C45B C 0.5132(16) 0.341(3) 0.1929(15) 0.331(14) 4 e d Uani 0.163(13)
H45C H 0.5264 0.4074 0.1846 0.331(14) 4 e calc Uiso 0.19500
H45D H 0.4846 0.3109 0.1514 0.331(14) 4 e calc Uiso 0.19500
C46B C 0.591(2) 0.284(4) 0.223(2) 0.331(14) 4 e d Uani 0.179(15)
H46D H 0.6231 0.2908 0.1968 0.331(14) 4 e calc Uiso 0.26800
H46E H 0.5800 0.2158 0.2270 0.331(14) 4 e calc Uiso 0.26800
H46F H 0.6199 0.3103 0.2654 0.331(14) 4 e calc Uiso 0.26800
C47B C 0.5088(13) 0.393(2) 0.2912(10) 0.331(14) 4 e d Uani 0.152(10)
H47C H 0.5436 0.4429 0.2841 0.331(14) 4 e calc Uiso 0.18300
H47D H 0.5403 0.3447 0.3213 0.331(14) 4 e calc Uiso 0.18300
C48B C 0.4462(15) 0.440(3) 0.3147(14) 0.331(14) 4 e d Uani 0.130(11)
H48D H 0.4717 0.4659 0.3573 0.331(14) 4 e calc Uiso 0.19500
H48E H 0.4083 0.3907 0.3156 0.331(14) 4 e calc Uiso 0.19500
H48F H 0.4194 0.4920 0.2861 0.331(14) 4 e calc Uiso 0.19500

loop_
_atom_type_symbol
_atom_type_radius_bond
Fe 1.200
Cl 1.200
N 1.200
O 1.200
C 1.200
H 1.200

loop_
_geom_angle_atom_site_label_1
_geom_angle_atom_site_label_2
_geom_angle_atom_site_label_3
_geom_angle
_geom_angle_publ_flag
O6 Fe1 O3 129.82(11) no
O6 Fe1 O1 87.55(11) no
O3 Fe1 O1 135.15(11) no
O6 Fe1 N1 88.72(11) no
O3 Fe1 N1 76.26(11) no
O1 Fe1 N1 81.75(12) no
O6 Fe1 O4 136.74(11) no
O3 Fe1 O4 85.61(11) no
O1 Fe1 O4 77.99(11) no
N1 Fe1 O4 128.12(11) no
O6 Fe1 N2 76.25(11) no
O3 Fe1 N2 87.38(11) no
O1 Fe1 N2 130.42(12) no
N1 Fe1 N2 142.64(13) no
O4 Fe1 N2 82.69(12) no
C8 N1 C2 123.0(3) no
C8 N1 Fe1 116.2(2) no
C2 N1 Fe1 120.8(2) no
C29 N2 C23 122.2(3) no
C29 N2 Fe1 116.7(2) no
C23 N2 Fe1 121.2(2) no
C7 O1 Fe1 130.5(3) no
C9 O3 Fe1 118.3(2) no
C28 O4 Fe1 131.5(3) no
C30 O6 Fe1 118.1(2) no
C2 C1 C6 118.6(4) no
C2 C1 C7 123.3(4) no
C6 C1 C7 118.1(4) no
C3 C2 C1 119.7(4) no
C3 C2 N1 120.9(4) no
C1 C2 N1 119.0(4) no
C4 C3 C2 120.8(4) no
C4 C3 H3 119.60 no
C2 C3 H3 119.60 no
C5 C4 C3 119.1(4) no
C5 C4 H4 120.50 no
C3 C4 H4 120.50 no
C6 C5 C4 120.9(4) no
C6 C5 Cl1 120.2(4) no
C4 C5 Cl1 118.9(4) no
C5 C6 C1 120.8(4) no
C5 C6 H6 119.60 no
C1 C6 H6 119.60 no
O2 C7 O1 121.9(4) no
O2 C7 C1 119.3(4) no
O1 C7 C1 118.8(4) no
N1 C8 C13 127.7(4) no
N1 C8 C9 112.2(3) no
C13 C8 C9 119.9(3) no
O3 C9 C10 125.0(4) no
O3 C9 C8 115.3(3) no
C10 C9 C8 119.8(3) no
C11 C10 C9 116.3(4) no
C11 C10 C14 123.3(4) no
C9 C10 C14 120.3(3) no
C10 C11 C12 124.4(4) no
C10 C11 H11 117.80 no
C12 C11 H11 117.80 no
C13 C12 C11 119.0(4) no
C13 C12 C18 122.7(4) no
C11 C12 C18 118.3(4) no
C12 C13 C8 119.7(4) no
C12 C13 H13 120.20 no
C8 C13 H13 120.20 no
C15 C14 C17 108.2(4) no
C15 C14 C10 110.2(3) no
C17 C14 C10 111.6(4) no
C15 C14 C16 109.1(4) no
C17 C14 C16 108.5(4) no
C10 C14 C16 109.2(4) no
C14 C15 H15A 109.50 no
C14 C15 H15B 109.50 no
H15A C15 H15B 109.50 no
C14 C15 H15C 109.50 no
H15A C15 H15C 109.50 no
H15B C15 H15C 109.50 no
C14 C16 H16A 109.50 no
C14 C16 H16B 109.50 no
H16A C16 H16B 109.50 no
C14 C16 H16C 109.50 no
H16A C16 H16C 109.50 no
H16B C16 H16C 109.50 no
C14 C17 H17A 109.50 no
C14 C17 H17B 109.50 no
H17A C17 H17B 109.50 no
C14 C17 H17C 109.50 no
H17A C17 H17C 109.50 no
H17B C17 H17C 109.50 no
C12 C18 C21 112.0(4) no
C12 C18 C20 108.6(4) no
C21 C18 C20 108.3(4) no
C12 C18 C19 109.6(4) no
C21 C18 C19 108.7(4) no
C20 C18 C19 109.7(4) no
C18 C19 H19A 109.50 no
C18 C19 H19B 109.50 no
H19A C19 H19B 109.50 no
C18 C19 H19C 109.50 no
H19A C19 H19C 109.50 no
H19B C19 H19C 109.50 no
C18 C20 H20A 109.50 no
C18 C20 H20B 109.50 no
H20A C20 H20B 109.50 no
C18 C20 H20C 109.50 no
H20A C20 H20C 109.50 no
H20B C20 H20C 109.50 no
C18 C21 H21A 109.50 no
C18 C21 H21B 109.50 no
H21A C21 H21B 109.50 no
C18 C21 H21C 109.50 no
H21A C21 H21C 109.50 no
H21B C21 H21C 109.50 no
C23 C22 C27 119.5(4) no
C23 C22 C28 123.6(4) no
C27 C22 C28 116.9(4) no
C22 C23 C24 119.3(4) no
C22 C23 N2 119.5(4) no
C24 C23 N2 121.0(4) no
C25 C24 C23 120.6(5) no
C25 C24 H24 119.70 no
C23 C24 H24 119.70 no
C26 C25 C24 120.0(5) no
C26 C25 H25 120.00 no
C24 C25 H25 120.00 no
C25 C26 C27 120.4(4) no
C25 C26 Cl2 120.5(5) no
C27 C26 Cl2 119.1(4) no
C26 C27 C22 120.1(5) no
C26 C27 H27 120.00 no
C22 C27 H27 120.00 no
O5 C28 O4 122.6(4) no
O5 C28 C22 118.1(4) no
O4 C28 C22 119.3(4) no
N2 C29 C34 128.0(4) no
N2 C29 C30 111.4(3) no
C34 C29 C30 120.5(3) no
O6 C30 C31 124.8(3) no
O6 C30 C29 116.3(3) no
C31 C30 C29 118.9(3) no
C32 C31 C30 116.5(4) no
C32 C31 C35 123.5(3) no
C30 C31 C35 119.9(3) no
C31 C32 C33 125.0(4) no
C31 C32 H32 117.50 no
C33 C32 H32 117.50 no
C34 C33 C32 118.5(4) no
C34 C33 C39 123.0(4) no
C32 C33 C39 118.4(4) no
C33 C34 C29 120.4(4) no
C33 C34 H34 119.80 no
C29 C34 H34 119.80 no
C38 C35 C31 111.3(3) no
C38 C35 C37 108.9(3) no
C31 C35 C37 110.7(3) no
C38 C35 C36 107.2(3) no
C31 C35 C36 108.7(3) no
C37 C35 C36 109.9(4) no
C35 C36 H36A 109.50 no
C35 C36 H36B 109.50 no
H36A C36 H36B 109.50 no
C35 C36 H36C 109.50 no
H36A C36 H36C 109.50 no
H36B C36 H36C 109.50 no
C35 C37 H37A 109.50 no
C35 C37 H37B 109.50 no
H37A C37 H37B 109.50 no
C35 C37 H37C 109.50 no
H37A C37 H37C 109.50 no
H37B C37 H37C 109.50 no
C35 C38 H38A 109.50 no
C35 C38 H38B 109.50 no
H38A C38 H38B 109.50 no
C35 C38 H38C 109.50 no
H38A C38 H38C 109.50 no
H38B C38 H38C 109.50 no
C41 C39 C42 107.9(5) no
C41 C39 C40 109.2(5) no
C42 C39 C40 109.5(5) no
C41 C39 C33 110.3(4) no
C42 C39 C33 112.6(4) no
C40 C39 C33 107.4(4) no
C39 C40 H40A 109.50 no
C39 C40 H40B 109.50 no
H40A C40 H40B 109.50 no
C39 C40 H40C 109.50 no
H40A C40 H40C 109.50 no
H40B C40 H40C 109.50 no
C39 C41 H41A 109.50 no
C39 C41 H41B 109.50 no
H41A C41 H41B 109.50 no
C39 C41 H41C 109.50 no
H41A C41 H41C 109.50 no
H41B C41 H41C 109.50 no
C39 C42 H42A 109.50 no
C39 C42 H42B 109.50 no
H42A C42 H42B 109.50 no
C39 C42 H42C 109.50 no
H42A C42 H42C 109.50 no
H42B C42 H42C 109.50 no
C43B N3 C45A 127.3(17) no
C43B N3 C43A 28.9(10) no
C45A N3 C43A 114.7(11) no
C43B N3 C45B 113.(2) no
C45A N3 C45B 29.2(15) no
C43A N3 C45B 90.7(17) no
C43B N3 C47B 115.2(16) no
C45A N3 C47B 72.8(12) no
C43A N3 C47B 141.6(14) no
C45B N3 C47B 101.9(17) no
C43B N3 C47A 78.9(12) no
C45A N3 C47A 115.8(9) no
C43A N3 C47A 107.6(9) no
C45B N3 C47A 143.2(14) no
C47B N3 C47A 44.9(12) no
N3 C43A C44A 113.1(11) no
N3 C43A H43A 109.00 no
C44A C43A H43A 109.00 no
N3 C43A H43B 109.00 no
C44A C43A H43B 109.00 no
H43A C43A H43B 107.80 no
C43A C44A H44A 109.50 no
C43A C44A H44B 109.50 no
H44A C44A H44B 109.50 no
C43A C44A H44C 109.50 no
H44A C44A H44C 109.50 no
H44B C44A H44C 109.50 no
N3 C45A C46A 110.5(12) no
N3 C45A H45A 109.50 no
C46A C45A H45A 109.50 no
N3 C45A H45B 109.50 no
C46A C45A H45B 109.50 no
H45A C45A H45B 108.10 no
C45A C46A H46A 109.50 no
C45A C46A H46B 109.50 no
H46A C46A H46B 109.50 no
C45A C46A H46C 109.50 no
H46A C46A H46C 109.50 no
H46B C46A H46C 109.50 no
N3 C47A C48A 113.1(12) no
N3 C47A H47A 109.00 no
C48A C47A H47A 109.00 no
N3 C47A H47B 109.00 no
C48A C47A H47B 109.00 no
H47A C47A H47B 107.80 no
C47A C48A H48A 109.50 no
C47A C48A H48B 109.50 no
H48A C48A H48B 109.50 no
C47A C48A H48C 109.50 no
H48A C48A H48C 109.50 no
H48B C48A H48C 109.50 no
N3 C43B C44B 107.1(19) no
N3 C43B H43C 110.30 no
C44B C43B H43C 110.30 no
N3 C43B H43D 110.30 no
C44B C43B H43D 110.30 no
H43C C43B H43D 108.50 no
C43B C44B H44D 109.50 no
C43B C44B H44E 109.50 no
H44D C44B H44E 109.50 no
C43B C44B H44F 109.50 no
H44D C44B H44F 109.50 no
H44E C44B H44F 109.50 no
N3 C45B C46B 118.(3) no
N3 C45B H45C 107.70 no
C46B C45B H45C 107.70 no
N3 C45B H45D 107.70 no
C46B C45B H45D 107.70 no
H45C C45B H45D 107.10 no
C45B C46B H46D 109.50 no
C45B C46B H46E 109.50 no
H46D C46B H46E 109.50 no
C45B C46B H46F 109.50 no
H46D C46B H46F 109.50 no
H46E C46B H46F 109.50 no
N3 C47B C48B 101.4(17) no
N3 C47B H47C 111.50 no
C48B C47B H47C 111.50 no
N3 C47B H47D 111.50 no
C48B C47B H47D 111.50 no
H47C C47B H47D 109.30 no
C47B C48B H48D 109.50 no
C47B C48B H48E 109.50 no
H48D C48B H48E 109.50 no
C47B C48B H48F 109.50 no
H48D C48B H48F 109.50 no
H48E C48B H48F 109.50 no

loop_
_geom_bond_atom_site_label_1
_geom_bond_atom_site_label_2
_geom_bond_distance
_geom_bond_publ_flag
Fe1 O6 2.006(2) no
Fe1 O3 2.008(3) no
Fe1 O1 2.018(3) no
Fe1 N1 2.045(3) no
Fe1 O4 2.053(3) no
Fe1 N2 2.055(3) no
Cl1 C5 1.730(4) no
Cl2 C26 1.727(5) no
N1 C8 1.339(4) no
N1 C2 1.409(5) no
N2 C29 1.338(4) no
N2 C23 1.417(5) no
O1 C7 1.290(5) no
O2 C7 1.223(5) no
O3 C9 1.290(4) no
O4 C28 1.280(5) no
O5 C28 1.235(5) no
O6 C30 1.281(4) no
C1 C2 1.393(5) no
C1 C6 1.399(5) no
C1 C7 1.498(6) no
C2 C3 1.385(5) no
C3 C4 1.384(5) no
C3 H3 0.9300 no
C4 C5 1.380(6) no
C4 H4 0.9300 no
C5 C6 1.360(6) no
C6 H6 0.9300 no
C8 C13 1.419(5) no
C8 C9 1.443(5) no
C9 C10 1.417(5) no
C10 C11 1.375(5) no
C10 C14 1.528(5) no
C11 C12 1.427(5) no
C11 H11 0.9300 no
C12 C13 1.354(5) no
C12 C18 1.520(5) no
C13 H13 0.9300 no
C14 C15 1.523(6) no
C14 C17 1.524(6) no
C14 C16 1.538(6) no
C15 H15A 0.9600 no
C15 H15B 0.9600 no
C15 H15C 0.9600 no
C16 H16A 0.9600 no
C16 H16B 0.9600 no
C16 H16C 0.9600 no
C17 H17A 0.9600 no
C17 H17B 0.9600 no
C17 H17C 0.9600 no
C18 C21 1.532(6) no
C18 C20 1.534(6) no
C18 C19 1.538(6) no
C19 H19A 0.9600 no
C19 H19B 0.9600 no
C19 H19C 0.9600 no
C20 H20A 0.9600 no
C20 H20B 0.9600 no
C20 H20C 0.9600 no
C21 H21A 0.9600 no
C21 H21B 0.9600 no
C21 H21C 0.9600 no
C22 C23 1.387(5) no
C22 C27 1.389(6) no
C22 C28 1.505(6) no
C23 C24 1.388(6) no
C24 C25 1.377(6) no
C24 H24 0.9300 no
C25 C26 1.363(7) no
C25 H25 0.9300 no
C26 C27 1.383(7) no
C27 H27 0.9300 no
C29 C34 1.413(5) no
C29 C30 1.449(5) no
C30 C31 1.432(5) no
C31 C32 1.368(5) no
C31 C35 1.530(5) no
C32 C33 1.428(5) no
C32 H32 0.9300 no
C33 C34 1.348(5) no
C33 C39 1.538(5) no
C34 H34 0.9300 no
C35 C38 1.529(5) no
C35 C37 1.533(6) no
C35 C36 1.537(5) no
C36 H36A 0.9600 no
C36 H36B 0.9600 no
C36 H36C 0.9600 no
C37 H37A 0.9600 no
C37 H37B 0.9600 no
C37 H37C 0.9600 no
C38 H38A 0.9600 no
C38 H38B 0.9600 no
C38 H38C 0.9600 no
C39 C41 1.502(6) no
C39 C42 1.510(7) no
C39 C40 1.518(7) no
C40 H40A 0.9600 no
C40 H40B 0.9600 no
C40 H40C 0.9600 no
C41 H41A 0.9600 no
C41 H41B 0.9600 no
C41 H41C 0.9600 no
C42 H42A 0.9600 no
C42 H42B 0.9600 no
C42 H42C 0.9600 no
N3 C43B 1.487(10) no
N3 C45A 1.494(8) no
N3 C43A 1.495(9) no
N3 C45B 1.497(10) no
N3 C47B 1.497(10) no
N3 C47A 1.500(8) no
C43A C44A 1.533(9) no
C43A H43A 0.9700 no
C43A H43B 0.9700 no
C44A H44A 0.9600 no
C44A H44B 0.9600 no
C44A H44C 0.9600 no
C45A C46A 1.524(9) no
C45A H45A 0.9700 no
C45A H45B 0.9700 no
C46A H46A 0.9600 no
C46A H46B 0.9600 no
C46A H46C 0.9600 no
C47A C48A 1.533(9) no
C47A H47A 0.9700 no
C47A H47B 0.9700 no
C48A H48A 0.9600 no
C48A H48B 0.9600 no
C48A H48C 0.9600 no
C43B C44B 1.541(10) no
C43B H43C 0.9700 no
C43B H43D 0.9700 no
C44B H44D 0.9600 no
C44B H44E 0.9600 no
C44B H44F 0.9600 no
C45B C46B 1.535(10) no
C45B H45C 0.9700 no
C45B H45D 0.9700 no
C46B H46D 0.9600 no
C46B H46E 0.9600 no
C46B H46F 0.9600 no
C47B C48B 1.536(10) no
C47B H47C 0.9700 no
C47B H47D 0.9700 no
C48B H48D 0.9600 no
C48B H48E 0.9600 no
C48B H48F 0.9600 no

loop_
_geom_torsion_atom_site_label_1
_geom_torsion_atom_site_label_2
_geom_torsion_atom_site_label_3
_geom_torsion_atom_site_label_4
_geom_torsion
_geom_torsion_publ_flag
N2 O6 O3 O4 63.88(13) no
N2 O6 O3 N1 168.50(17) no
O3 N1 O6 N2 -8.85(13) no
O6 N2 O4 O1 -4.98(13) no
O4 O3 N1 O1 5.57(12) no
